data_4068800
loop_
_publ_author_name
'Tanabe, Yoshiaki'
'Kanao, Keiichiro'
'Miyake, Yoshihiro'
'Nishibayashi, Yoshiaki'

_publ_section_title
;
 Remarkable Effect of Halogens on Catalytic Activities of Thiolato-Bridged
 Diruthenium Complexes in Propargylic Substitution Reactions
;
_journal_issue 4
_journal_name_full Organometallics
_journal_page_first 1138
_journal_paper_doi 10.1021/om8011079
_journal_volume 28
_journal_year 2009
_chemical_formula_moiety 'C27 H46 Br2 Cl2 Ru2 S2 '
_chemical_formula_sum 'C27 H46 Br2 Cl2 Ru2 S2'
_chemical_formula_weight 867.63
_space_group_IT_number 14
_symmetry_cell_setting monoclinic
_symmetry_Int_Tables_number 14
_symmetry_space_group_name_Hall '-P 2yn'
_symmetry_space_group_name_H-M 'P 1 21/n 1'
_cell_angle_alpha 90.0000
_cell_angle_beta 77.749(3)
_cell_angle_gamma 90.0000
_cell_formula_units_Z 4
_cell_length_a 10.3998(8)
_cell_length_b 30.766(2)
_cell_length_c 10.4445(12)
_cell_measurement_reflns_used 21017
_cell_measurement_temperature 173.1
_cell_measurement_theta_max 27.5
_cell_measurement_theta_min 1.3
_cell_volume 3265.7(5)
_computing_cell_refinement PROCESS-AUTO
_computing_data_collection PROCESS-AUTO
_computing_data_reduction CrystalStructure
_computing_publication_material 'CrystalStructure 3.8'
_computing_structure_refinement CRYSTALS
_computing_structure_solution SIR97
_diffrn_detector_area_resol_mean 10.00
_diffrn_measured_fraction_theta_full 0.990
_diffrn_measured_fraction_theta_max 0.992
_diffrn_measurement_device_type 'Rigaku RAXIS-RAPID'
_diffrn_measurement_method \w
_diffrn_radiation_type 'Mo K\a'
_diffrn_radiation_wavelength 0.71069
_diffrn_reflns_av_R_equivalents 0.198
_diffrn_reflns_limit_h_max 13
_diffrn_reflns_limit_h_min -12
_diffrn_reflns_limit_k_max 39
_diffrn_reflns_limit_k_min -39
_diffrn_reflns_limit_l_max 13
_diffrn_reflns_limit_l_min -13
_diffrn_reflns_number 27495
_diffrn_reflns_theta_full 27.50
_diffrn_reflns_theta_max 27.48
_exptl_absorpt_coefficient_mu 3.687
_exptl_absorpt_correction_T_max 0.478
_exptl_absorpt_correction_T_min 0.134
_exptl_absorpt_correction_type numerical
_exptl_absorpt_process_details
;
    Higashi, T. (1999). Program for Absorption Correction.
    Rigaku Corporation, Tokyo, Japan.
;
_exptl_crystal_colour dark_red
_exptl_crystal_density_diffrn 1.765
_exptl_crystal_density_method 'not measured'
_exptl_crystal_description thick_plate
_exptl_crystal_F_000 1728.00
_exptl_crystal_size_max 0.55
_exptl_crystal_size_mid 0.45
_exptl_crystal_size_min 0.20
_refine_diff_density_max 1.89
_refine_diff_density_min -1.71
_refine_ls_extinction_coef 6(2)
_refine_ls_extinction_method 'Larson (1970) Crystallographic Computing eq. 22'
_refine_ls_goodness_of_fit_ref 1.000
_refine_ls_hydrogen_treatment refall
_refine_ls_number_parameters 363
_refine_ls_number_reflns 7430
_refine_ls_R_factor_gt 0.0694
_refine_ls_shift/su_max 0.0000
_refine_ls_structure_factor_coef Fsqd
_refine_ls_weighting_details 'w = 1/[0.0001Fo^2^ + 1.5100\s(Fo^2^)]/(4Fo^2^)'
_refine_ls_weighting_scheme calc
_refine_ls_wR_factor_ref 0.1472
_reflns_number_gt 4849
_reflns_number_total 7436
_reflns_threshold_expression F^2^>2.0\s(F^2^)
_cod_data_source_file om8011079_si_001.cif
_cod_data_source_block '_2b.CH2Cl2'
_cod_original_cell_volume 3265.8(5)
_cod_original_formula_sum 'C27 H46 Br2 Cl2 Ru2 S2 '
_cod_database_code 4068800

loop_
_symmetry_equiv_pos_site_id
_symmetry_equiv_pos_as_xyz
1 +X,+Y,+Z
2 1/2-X,1/2+Y,1/2-Z
3 -X,-Y,-Z
4 1/2+X,1/2-Y,1/2+Z

loop_
_atom_site_label
_atom_site_type_symbol
_atom_site_fract_x
_atom_site_fract_y
_atom_site_fract_z
_atom_site_U_iso_or_equiv
_atom_site_adp_type
_atom_site_occupancy
_atom_site_symmetry_multiplicity
_atom_site_calc_flag
_atom_site_refinement_flags
Ru(1) Ru 0.13474(6) 0.10799(2) 0.20169(5) 0.02029(13) Uani 1.00 1 d .
Ru(2) Ru 0.34598(6) 0.12144(2) 0.32954(5) 0.02157(14) Uani 1.00 1 d .
Br(1) Br 0.25635(8) 0.09661(3) -0.03679(7) 0.0338(2) Uani 1.00 1 d .
Br(2) Br 0.54198(8) 0.11506(3) 0.13598(7) 0.0332(2) Uani 1.00 1 d .
Cl(1) Cl 0.7342(4) 0.12686(16) 0.7464(3) 0.1169(15) Uani 1.00 1 d .
Cl(2) Cl 0.5574(5) 0.19704(17) 0.7517(3) 0.168(2) Uani 1.00 1 d .
S(1) S 0.25902(17) 0.05593(6) 0.27816(16) 0.0219(4) Uani 1.00 1 d .
S(2) S 0.24250(18) 0.17240(6) 0.22185(19) 0.0282(4) Uani 1.00 1 d .
C(1) C -0.0417(6) 0.0878(2) 0.3456(6) 0.0272(18) Uani 1.00 1 d .
C(2) C -0.0453(6) 0.0673(2) 0.2236(7) 0.0270(18) Uani 1.00 1 d .
C(3) C -0.0560(7) 0.1007(2) 0.1293(7) 0.033(2) Uani 1.00 1 d .
C(4) C -0.0532(7) 0.1416(2) 0.1954(7) 0.0287(19) Uani 1.00 1 d .
C(5) C -0.0452(6) 0.1338(2) 0.3285(7) 0.0256(17) Uani 1.00 1 d .
C(6) C -0.0501(7) 0.0625(2) 0.4685(6) 0.035(2) Uani 1.00 1 d .
C(7) C -0.0603(8) 0.0198(2) 0.2008(8) 0.047(2) Uani 1.00 1 d .
C(8) C -0.0745(9) 0.0945(3) -0.0051(7) 0.053(2) Uani 1.00 1 d .
C(9) C -0.0763(8) 0.1841(2) 0.1386(7) 0.045(2) Uani 1.00 1 d .
C(10) C -0.0607(7) 0.1683(2) 0.4281(6) 0.037(2) Uani 1.00 1 d .
C(11) C 0.4814(8) 0.1103(2) 0.4620(7) 0.037(2) Uani 1.00 1 d .
C(12) C 0.3507(8) 0.0951(2) 0.5301(6) 0.033(2) Uani 1.00 1 d .
C(13) C 0.2697(7) 0.1319(2) 0.5500(6) 0.031(2) Uani 1.00 1 d .
C(14) C 0.3415(8) 0.1697(2) 0.4955(7) 0.036(2) Uani 1.00 1 d .
C(15) C 0.4707(8) 0.1554(3) 0.4386(8) 0.047(2) Uani 1.00 1 d .
C(16) C 0.6048(8) 0.0820(3) 0.4337(8) 0.055(3) Uani 1.00 1 d .
C(17) C 0.3172(9) 0.0517(3) 0.5820(7) 0.053(2) Uani 1.00 1 d .
C(18) C 0.1423(9) 0.1343(3) 0.6476(7) 0.059(3) Uani 1.00 1 d .
C(19) C 0.2965(11) 0.2147(3) 0.5075(9) 0.065(3) Uani 1.00 1 d .
C(20) C 0.5849(10) 0.1848(3) 0.3894(8) 0.068(3) Uani 1.00 1 d .
C(21) C 0.3663(6) 0.0213(2) 0.1571(6) 0.0242(17) Uani 1.00 1 d .
C(22) C 0.2816(8) -0.0111(2) 0.1011(7) 0.044(2) Uani 1.00 1 d .
C(23) C 0.4657(8) 0.0000(2) 0.2235(7) 0.040(2) Uani 1.00 1 d .
C(24) C 0.3388(8) 0.1958(2) 0.0750(8) 0.045(2) Uani 1.00 1 d .
C(25) C 0.2503(9) 0.2150(3) -0.0083(9) 0.057(3) Uani 1.00 1 d .
C(26) C 0.4357(11) 0.2283(3) 0.1141(10) 0.074(3) Uani 1.00 1 d .
C(27) C 0.5763(13) 0.1446(5) 0.7901(11) 0.105(5) Uani 1.00 1 d .
H(1) H -0.0516 0.0323 0.4496 0.042 Uiso 1.00 1 c R
H(2) H -0.1282 0.0702 0.5295 0.042 Uiso 1.00 1 c R
H(3) H 0.0242 0.0688 0.5048 0.042 Uiso 1.00 1 c R
H(4) H -0.0674 0.0152 0.1126 0.057 Uiso 1.00 1 c R
H(5) H -0.1374 0.0094 0.2583 0.057 Uiso 1.00 1 c R
H(6) H 0.0143 0.0047 0.2170 0.057 Uiso 1.00 1 c R
H(7) H -0.0810 0.1221 -0.0443 0.063 Uiso 1.00 1 c R
H(8) H -0.1529 0.0785 -0.0032 0.063 Uiso 1.00 1 c R
H(9) H -0.0016 0.0791 -0.0546 0.063 Uiso 1.00 1 c R
H(10) H -0.0764 0.2063 0.2019 0.055 Uiso 1.00 1 c R
H(11) H -0.1590 0.1837 0.1136 0.055 Uiso 1.00 1 c R
H(12) H -0.0085 0.1897 0.0639 0.055 Uiso 1.00 1 c R
H(13) H -0.0568 0.1560 0.5105 0.045 Uiso 1.00 1 c R
H(14) H -0.1433 0.1822 0.4340 0.045 Uiso 1.00 1 c R
H(15) H 0.0080 0.1890 0.4040 0.045 Uiso 1.00 1 c R
H(16) H 0.5821 0.0530 0.4606 0.066 Uiso 1.00 1 c R
H(17) H 0.6421 0.0824 0.3424 0.066 Uiso 1.00 1 c R
H(18) H 0.6669 0.0929 0.4804 0.066 Uiso 1.00 1 c R
H(19) H 0.2268 0.0508 0.6240 0.063 Uiso 1.00 1 c R
H(20) H 0.3695 0.0447 0.6434 0.063 Uiso 1.00 1 c R
H(21) H 0.3334 0.0312 0.5123 0.063 Uiso 1.00 1 c R
H(22) H 0.1132 0.1637 0.6568 0.071 Uiso 1.00 1 c R
H(23) H 0.1542 0.1238 0.7298 0.071 Uiso 1.00 1 c R
H(24) H 0.0783 0.1171 0.6184 0.071 Uiso 1.00 1 c R
H(25) H 0.3675 0.2334 0.4710 0.078 Uiso 1.00 1 c R
H(26) H 0.2273 0.2183 0.4619 0.078 Uiso 1.00 1 c R
H(27) H 0.2653 0.2216 0.5974 0.078 Uiso 1.00 1 c R
H(28) H 0.6628 0.1680 0.3643 0.082 Uiso 1.00 1 c R
H(29) H 0.5946 0.2045 0.4568 0.082 Uiso 1.00 1 c R
H(30) H 0.5698 0.2007 0.3159 0.082 Uiso 1.00 1 c R
H(31) H 0.4118 0.0391 0.0878 0.029 Uiso 1.00 1 c R
H(32) H 0.2703 -0.0367 0.1532 0.052 Uiso 1.00 1 c R
H(33) H 0.3238 -0.0183 0.0138 0.052 Uiso 1.00 1 c R
H(34) H 0.1982 0.0014 0.1015 0.052 Uiso 1.00 1 c R
H(35) H 0.5405 0.0183 0.2158 0.048 Uiso 1.00 1 c R
H(36) H 0.4917 -0.0271 0.1829 0.048 Uiso 1.00 1 c R
H(37) H 0.4274 -0.0044 0.3135 0.048 Uiso 1.00 1 c R
H(38) H 0.3886 0.1731 0.0262 0.055 Uiso 1.00 1 c R
H(39) H 0.2297 0.1933 -0.0655 0.069 Uiso 1.00 1 c R
H(40) H 0.2942 0.2384 -0.0585 0.069 Uiso 1.00 1 c R
H(41) H 0.1714 0.2252 0.0467 0.069 Uiso 1.00 1 c R
H(42) H 0.3965 0.2563 0.1250 0.089 Uiso 1.00 1 c R
H(43) H 0.5135 0.2294 0.0474 0.089 Uiso 1.00 1 c R
H(44) H 0.4571 0.2193 0.1941 0.089 Uiso 1.00 1 c R
H(45) H 0.5233 0.1273 0.7467 0.126 Uiso 1.00 1 c R
H(46) H 0.5476 0.1413 0.8822 0.126 Uiso 1.00 1 c R

loop_
_atom_site_aniso_label
_atom_site_aniso_U_11
_atom_site_aniso_U_22
_atom_site_aniso_U_33
_atom_site_aniso_U_12
_atom_site_aniso_U_13
_atom_site_aniso_U_23
Ru(1) 0.0192(2) 0.0183(2) 0.0245(2) 0.0002(2) -0.0070(2) 0.0014(2)
Ru(2) 0.0200(2) 0.0201(2) 0.0258(2) -0.0004(2) -0.0075(2) -0.0010(2)
Br(1) 0.0319(4) 0.0456(4) 0.0238(3) 0.0048(3) -0.0062(3) 0.0017(3)
Br(2) 0.0254(3) 0.0384(4) 0.0343(4) -0.0009(3) -0.0031(3) 0.0034(3)
Cl(1) 0.094(3) 0.156(4) 0.089(2) 0.043(2) 0.007(2) 0.039(2)
Cl(2) 0.227(6) 0.147(4) 0.098(2) 0.095(4) 0.043(3) 0.059(2)
S(1) 0.0226(8) 0.0181(7) 0.0266(8) 0.0008(7) -0.0090(7) -0.0027(6)
S(2) 0.0267(9) 0.0152(8) 0.0459(10) 0.0020(7) -0.0150(9) -0.0005(7)
C(1) 0.014(3) 0.029(3) 0.036(3) 0.004(3) 0.000(3) 0.004(3)
C(2) 0.018(3) 0.019(3) 0.044(4) -0.002(2) -0.007(3) 0.001(3)
C(3) 0.019(3) 0.039(4) 0.042(4) 0.004(3) -0.006(3) -0.003(3)
C(4) 0.019(3) 0.025(3) 0.043(4) 0.003(3) -0.008(3) 0.006(3)
C(5) 0.021(3) 0.018(3) 0.040(4) 0.005(2) -0.011(3) -0.007(3)
C(6) 0.033(4) 0.043(4) 0.033(3) -0.004(3) -0.018(3) 0.006(3)
C(7) 0.035(4) 0.035(4) 0.074(6) -0.007(4) -0.014(4) -0.008(4)
C(8) 0.044(5) 0.077(7) 0.039(4) -0.024(5) -0.014(4) -0.005(4)
C(9) 0.027(4) 0.046(5) 0.062(5) -0.001(4) -0.006(4) 0.025(4)
C(10) 0.039(4) 0.035(4) 0.041(4) 0.019(3) -0.015(4) -0.018(3)
C(11) 0.037(4) 0.048(5) 0.036(4) 0.002(3) -0.031(4) -0.008(3)
C(12) 0.040(4) 0.038(4) 0.026(3) -0.002(3) -0.015(3) 0.001(3)
C(13) 0.031(3) 0.047(4) 0.023(3) 0.005(3) -0.022(3) -0.010(3)
C(14) 0.040(4) 0.039(4) 0.035(4) 0.001(4) -0.018(4) -0.006(3)
C(15) 0.033(4) 0.064(6) 0.047(5) -0.019(4) -0.016(4) -0.015(4)
C(16) 0.048(5) 0.084(7) 0.045(4) 0.009(5) -0.037(4) -0.008(5)
C(17) 0.063(6) 0.065(6) 0.031(4) 0.002(5) -0.014(4) 0.017(4)
C(18) 0.052(6) 0.086(8) 0.035(4) 0.012(6) 0.002(5) 0.002(4)
C(19) 0.077(7) 0.046(6) 0.074(6) 0.013(5) -0.019(6) -0.032(5)
C(20) 0.058(6) 0.081(8) 0.074(6) -0.045(6) -0.032(5) -0.008(6)
C(21) 0.021(3) 0.020(3) 0.032(3) 0.005(2) -0.007(3) -0.012(2)
C(22) 0.050(5) 0.025(4) 0.054(5) 0.001(4) -0.007(4) -0.007(3)
C(23) 0.040(4) 0.038(4) 0.047(4) 0.013(3) -0.019(4) 0.000(3)
C(24) 0.040(4) 0.032(4) 0.062(5) -0.008(4) -0.004(4) 0.012(4)
C(25) 0.054(6) 0.047(5) 0.079(6) -0.010(5) -0.032(5) 0.037(5)
C(26) 0.073(8) 0.062(7) 0.094(8) -0.032(6) -0.030(7) 0.031(6)
C(27) 0.078(9) 0.135(14) 0.094(9) -0.033(10) -0.001(8) 0.031(9)

loop_
_atom_type_symbol
_atom_type_description
_atom_type_scat_dispersion_real
_atom_type_scat_dispersion_imag
_atom_type_scat_source
C C 0.003 0.002
;
International Tables for Crystallography
(1992, Vol. C, Tables 4.2.6.8 and 6.1.1.4)
;
H H 0.000 0.000
;
International Tables for Crystallography
(1992, Vol. C, Table 6.1.1.4)
;
S S 0.125 0.123
;
International Tables for Crystallography
(1992, Vol. C, Tables 4.2.6.8 and 6.1.1.4)
;
Cl Cl 0.148 0.159
;
International Tables for Crystallography
(1992, Vol. C, Tables 4.2.6.8 and 6.1.1.4)
;
Br Br -0.290 2.459
;
International Tables for Crystallography
(1992, Vol. C, Tables 4.2.6.8 and 6.1.1.4)
;
Ru Ru -1.259 0.836
;
International Tables for Crystallography
(1992, Vol. C, Tables 4.2.6.8 and 6.1.1.4)
;

loop_
_geom_angle_atom_site_label_1
_geom_angle_atom_site_label_2
_geom_angle_atom_site_label_3
_geom_angle
_geom_angle_publ_flag
Ru(2) Ru(1) Br(1) 101.87(2) yes
Ru(2) Ru(1) S(1) 52.42(4) yes
Ru(2) Ru(1) S(2) 52.52(5) yes
Ru(2) Ru(1) C(1) 109.7(2) yes
Ru(2) Ru(1) C(2) 139.0(2) yes
Ru(2) Ru(1) C(3) 170.91(18) yes
Ru(2) Ru(1) C(4) 136.1(2) yes
Ru(2) Ru(1) C(5) 108.0(2) yes
Br(1) Ru(1) S(1) 92.55(4) yes
Br(1) Ru(1) S(2) 93.26(5) yes
Br(1) Ru(1) C(1) 142.4(2) yes
Br(1) Ru(1) C(2) 104.70(18) yes
Br(1) Ru(1) C(3) 87.07(18) yes
Br(1) Ru(1) C(4) 106.84(19) yes
Br(1) Ru(1) C(5) 144.6(2) yes
S(1) Ru(1) S(2) 104.25(7) yes
S(1) Ru(1) C(1) 90.9(2) yes
S(1) Ru(1) C(2) 95.46(19) yes
S(1) Ru(1) C(3) 129.6(2) yes
S(1) Ru(1) C(4) 153.42(18) yes
S(1) Ru(1) C(5) 120.70(19) yes
S(2) Ru(1) C(1) 122.0(2) yes
S(2) Ru(1) C(2) 152.69(18) yes
S(2) Ru(1) C(3) 126.1(2) yes
S(2) Ru(1) C(4) 92.86(19) yes
S(2) Ru(1) C(5) 90.16(18) yes
C(1) Ru(1) C(2) 37.7(2) yes
C(1) Ru(1) C(3) 62.7(2) yes
C(1) Ru(1) C(4) 62.7(2) yes
C(1) Ru(1) C(5) 37.9(2) yes
C(2) Ru(1) C(3) 37.4(2) yes
C(2) Ru(1) C(4) 62.5(2) yes
C(2) Ru(1) C(5) 63.3(2) yes
C(3) Ru(1) C(4) 37.3(2) yes
C(3) Ru(1) C(5) 63.0(2) yes
C(4) Ru(1) C(5) 37.7(2) yes
Ru(1) Ru(2) Br(2) 100.60(2) yes
Ru(1) Ru(2) S(1) 51.99(4) yes
Ru(1) Ru(2) S(2) 52.05(5) yes
Ru(1) Ru(2) C(11) 159.6(2) yes
Ru(1) Ru(2) C(12) 123.8(2) yes
Ru(1) Ru(2) C(13) 110.9(2) yes
Ru(1) Ru(2) C(14) 124.2(2) yes
Ru(1) Ru(2) C(15) 158.2(2) yes
Br(2) Ru(2) S(1) 92.00(4) yes
Br(2) Ru(2) S(2) 92.44(5) yes
Br(2) Ru(2) C(11) 88.63(19) yes
Br(2) Ru(2) C(12) 122.4(2) yes
Br(2) Ru(2) C(13) 148.5(2) yes
Br(2) Ru(2) C(14) 122.5(2) yes
Br(2) Ru(2) C(15) 89.3(2) yes
S(1) Ru(2) S(2) 103.37(7) yes
S(1) Ru(2) C(11) 110.1(2) yes
S(1) Ru(2) C(12) 89.4(2) yes
S(1) Ru(2) C(13) 106.6(2) yes
S(1) Ru(2) C(14) 142.9(2) yes
S(1) Ru(2) C(15) 147.9(2) yes
S(2) Ru(2) C(11) 146.5(2) yes
S(2) Ru(2) C(12) 142.7(2) yes
S(2) Ru(2) C(13) 107.1(2) yes
S(2) Ru(2) C(14) 89.5(2) yes
S(2) Ru(2) C(15) 108.7(2) yes
C(11) Ru(2) C(12) 38.5(2) yes
C(11) Ru(2) C(13) 61.4(2) yes
C(11) Ru(2) C(14) 62.3(3) yes
C(11) Ru(2) C(15) 37.8(3) yes
C(12) Ru(2) C(13) 35.8(2) yes
C(12) Ru(2) C(14) 61.8(2) yes
C(12) Ru(2) C(15) 63.4(3) yes
C(13) Ru(2) C(14) 36.5(2) yes
C(13) Ru(2) C(15) 61.5(2) yes
C(14) Ru(2) C(15) 37.2(3) yes
Ru(1) S(1) Ru(2) 75.58(6) yes
Ru(1) S(1) C(21) 117.9(2) yes
Ru(2) S(1) C(21) 117.0(2) yes
Ru(1) S(2) Ru(2) 75.43(6) yes
Ru(1) S(2) C(24) 117.4(3) yes
Ru(2) S(2) C(24) 116.9(3) yes
Ru(1) C(1) C(2) 72.0(3) yes
Ru(1) C(1) C(5) 71.0(3) yes
Ru(1) C(1) C(6) 128.7(5) yes
C(2) C(1) C(5) 108.6(6) yes
C(2) C(1) C(6) 121.9(6) yes
C(5) C(1) C(6) 129.0(6) yes
Ru(1) C(2) C(1) 70.3(3) yes
Ru(1) C(2) C(3) 73.4(4) yes
Ru(1) C(2) C(7) 130.4(5) yes
C(1) C(2) C(3) 108.4(6) yes
C(1) C(2) C(7) 126.7(6) yes
C(3) C(2) C(7) 124.1(7) yes
Ru(1) C(3) C(2) 69.2(4) yes
Ru(1) C(3) C(4) 69.3(4) yes
Ru(1) C(3) C(8) 129.0(5) yes
C(2) C(3) C(4) 106.4(6) yes
C(2) C(3) C(8) 127.3(7) yes
C(4) C(3) C(8) 126.2(7) yes
Ru(1) C(4) C(3) 73.4(4) yes
Ru(1) C(4) C(5) 70.2(4) yes
Ru(1) C(4) C(9) 130.0(5) yes
C(3) C(4) C(5) 109.3(6) yes
C(3) C(4) C(9) 124.1(7) yes
C(5) C(4) C(9) 126.0(6) yes
Ru(1) C(5) C(1) 71.1(3) yes
Ru(1) C(5) C(4) 72.1(3) yes
Ru(1) C(5) C(10) 129.6(5) yes
C(1) C(5) C(4) 107.3(6) yes
C(1) C(5) C(10) 128.9(6) yes
C(4) C(5) C(10) 123.1(6) yes
Ru(2) C(11) C(12) 72.8(4) yes
Ru(2) C(11) C(15) 69.8(5) yes
Ru(2) C(11) C(16) 126.2(5) yes
C(12) C(11) C(15) 107.3(7) yes
C(12) C(11) C(16) 124.3(7) yes
C(15) C(11) C(16) 128.2(7) yes
Ru(2) C(12) C(11) 68.7(4) yes
Ru(2) C(12) C(13) 73.5(4) yes
Ru(2) C(12) C(17) 128.7(5) yes
C(11) C(12) C(13) 106.2(7) yes
C(11) C(12) C(17) 126.6(7) yes
C(13) C(12) C(17) 126.7(7) yes
Ru(2) C(13) C(12) 70.6(4) yes
Ru(2) C(13) C(14) 71.0(4) yes
Ru(2) C(13) C(18) 139.5(6) yes
C(12) C(13) C(14) 110.5(6) yes
C(12) C(13) C(18) 124.1(7) yes
C(14) C(13) C(18) 122.9(7) yes
Ru(2) C(14) C(13) 72.4(4) yes
Ru(2) C(14) C(15) 67.3(4) yes
Ru(2) C(14) C(19) 129.7(6) yes
C(13) C(14) C(15) 106.4(7) yes
C(13) C(14) C(19) 127.3(7) yes
C(15) C(14) C(19) 126.1(8) yes
Ru(2) C(15) C(11) 72.4(5) yes
Ru(2) C(15) C(14) 75.6(5) yes
Ru(2) C(15) C(20) 129.2(6) yes
C(11) C(15) C(14) 109.5(7) yes
C(11) C(15) C(20) 124.5(8) yes
C(14) C(15) C(20) 124.6(9) yes
S(1) C(21) C(22) 109.1(4) yes
S(1) C(21) C(23) 108.0(4) yes
C(22) C(21) C(23) 113.6(6) yes
S(2) C(24) C(25) 110.5(6) yes
S(2) C(24) C(26) 108.2(6) yes
C(25) C(24) C(26) 114.4(7) yes
Cl(1) C(27) Cl(2) 113.6(8) yes
C(1) C(6) H(1) 109.5 no
C(1) C(6) H(2) 109.5 no
C(1) C(6) H(3) 109.5 no
H(1) C(6) H(2) 109.5 no
H(1) C(6) H(3) 109.5 no
H(2) C(6) H(3) 109.5 no
C(2) C(7) H(4) 109.5 no
C(2) C(7) H(5) 109.5 no
C(2) C(7) H(6) 109.5 no
H(4) C(7) H(5) 109.5 no
H(4) C(7) H(6) 109.5 no
H(5) C(7) H(6) 109.5 no
C(3) C(8) H(7) 109.5 no
C(3) C(8) H(8) 109.5 no
C(3) C(8) H(9) 109.5 no
H(7) C(8) H(8) 109.5 no
H(7) C(8) H(9) 109.5 no
H(8) C(8) H(9) 109.5 no
C(4) C(9) H(10) 109.5 no
C(4) C(9) H(11) 109.5 no
C(4) C(9) H(12) 109.5 no
H(10) C(9) H(11) 109.5 no
H(10) C(9) H(12) 109.5 no
H(11) C(9) H(12) 109.5 no
C(5) C(10) H(13) 109.5 no
C(5) C(10) H(14) 109.5 no
C(5) C(10) H(15) 109.5 no
H(13) C(10) H(14) 109.5 no
H(13) C(10) H(15) 109.5 no
H(14) C(10) H(15) 109.5 no
C(11) C(16) H(16) 109.5 no
C(11) C(16) H(17) 109.5 no
C(11) C(16) H(18) 109.5 no
H(16) C(16) H(17) 109.5 no
H(16) C(16) H(18) 109.5 no
H(17) C(16) H(18) 109.5 no
C(12) C(17) H(19) 109.5 no
C(12) C(17) H(20) 109.5 no
C(12) C(17) H(21) 109.5 no
H(19) C(17) H(20) 109.5 no
H(19) C(17) H(21) 109.5 no
H(20) C(17) H(21) 109.5 no
C(13) C(18) H(22) 109.5 no
C(13) C(18) H(23) 109.5 no
C(13) C(18) H(24) 109.5 no
H(22) C(18) H(23) 109.5 no
H(22) C(18) H(24) 109.5 no
H(23) C(18) H(24) 109.5 no
C(14) C(19) H(25) 109.5 no
C(14) C(19) H(26) 109.5 no
C(14) C(19) H(27) 109.5 no
H(25) C(19) H(26) 109.5 no
H(25) C(19) H(27) 109.5 no
H(26) C(19) H(27) 109.5 no
C(15) C(20) H(28) 109.5 no
C(15) C(20) H(29) 109.5 no
C(15) C(20) H(30) 109.5 no
H(28) C(20) H(29) 109.5 no
H(28) C(20) H(30) 109.5 no
H(29) C(20) H(30) 109.5 no
S(1) C(21) H(31) 108.7 no
C(22) C(21) H(31) 108.7 no
C(23) C(21) H(31) 108.7 no
C(21) C(22) H(32) 109.5 no
C(21) C(22) H(33) 109.5 no
C(21) C(22) H(34) 109.5 no
H(32) C(22) H(33) 109.5 no
H(32) C(22) H(34) 109.5 no
H(33) C(22) H(34) 109.5 no
C(21) C(23) H(35) 109.5 no
C(21) C(23) H(36) 109.5 no
C(21) C(23) H(37) 109.5 no
H(35) C(23) H(36) 109.5 no
H(35) C(23) H(37) 109.5 no
H(36) C(23) H(37) 109.5 no
S(2) C(24) H(38) 107.9 no
C(25) C(24) H(38) 107.9 no
C(26) C(24) H(38) 107.9 no
C(24) C(25) H(39) 109.5 no
C(24) C(25) H(40) 109.5 no
C(24) C(25) H(41) 109.5 no
H(39) C(25) H(40) 109.5 no
H(39) C(25) H(41) 109.5 no
H(40) C(25) H(41) 109.5 no
C(24) C(26) H(42) 109.5 no
C(24) C(26) H(43) 109.5 no
C(24) C(26) H(44) 109.5 no
H(42) C(26) H(43) 109.5 no
H(42) C(26) H(44) 109.5 no
H(43) C(26) H(44) 109.5 no
Cl(1) C(27) H(45) 108.4 no
Cl(1) C(27) H(46) 108.4 no
Cl(2) C(27) H(45) 108.4 no
Cl(2) C(27) H(46) 108.4 no
H(45) C(27) H(46) 109.5 no

loop_
_geom_bond_atom_site_label_1
_geom_bond_atom_site_label_2
_geom_bond_distance
_geom_bond_publ_flag
Ru(1) Ru(2) 2.8329(9) yes
Ru(1) Br(1) 2.5670(8) yes
Ru(1) S(1) 2.3048(19) yes
Ru(1) S(2) 2.3081(19) yes
Ru(1) C(1) 2.200(6) yes
Ru(1) C(2) 2.223(7) yes
Ru(1) C(3) 2.279(8) yes
Ru(1) C(4) 2.224(7) yes
Ru(1) C(5) 2.199(6) yes
Ru(2) Br(2) 2.5557(8) yes
Ru(2) S(1) 2.3182(19) yes
Ru(2) S(2) 2.323(2) yes
Ru(2) C(11) 2.200(9) yes
Ru(2) C(12) 2.256(7) yes
Ru(2) C(13) 2.293(6) yes
Ru(2) C(14) 2.275(8) yes
Ru(2) C(15) 2.167(9) yes
Cl(1) C(27) 1.699(14) yes
Cl(2) C(27) 1.683(16) yes
S(1) C(21) 1.840(6) yes
S(2) C(24) 1.794(8) yes
C(1) C(2) 1.430(10) yes
C(1) C(5) 1.427(10) yes
C(1) C(6) 1.489(10) yes
C(2) C(3) 1.443(11) yes
C(2) C(7) 1.494(10) yes
C(3) C(4) 1.440(11) yes
C(3) C(8) 1.468(11) yes
C(4) C(5) 1.431(10) yes
C(4) C(9) 1.476(11) yes
C(5) C(10) 1.471(10) yes
C(11) C(12) 1.471(11) yes
C(11) C(15) 1.416(13) yes
C(11) C(16) 1.528(12) yes
C(12) C(13) 1.400(11) yes
C(12) C(17) 1.455(12) yes
C(13) C(14) 1.432(11) yes
C(13) C(18) 1.493(10) yes
C(14) C(15) 1.419(11) yes
C(14) C(19) 1.458(12) yes
C(15) C(20) 1.496(13) yes
C(21) C(22) 1.526(11) yes
C(21) C(23) 1.510(11) yes
C(24) C(25) 1.515(14) yes
C(24) C(26) 1.535(14) yes
C(6) H(1) 0.950 no
C(6) H(2) 0.950 no
C(6) H(3) 0.950 no
C(7) H(4) 0.950 no
C(7) H(5) 0.950 no
C(7) H(6) 0.950 no
C(8) H(7) 0.950 no
C(8) H(8) 0.950 no
C(8) H(9) 0.950 no
C(9) H(10) 0.950 no
C(9) H(11) 0.950 no
C(9) H(12) 0.950 no
C(10) H(13) 0.950 no
C(10) H(14) 0.950 no
C(10) H(15) 0.950 no
C(16) H(16) 0.950 no
C(16) H(17) 0.950 no
C(16) H(18) 0.950 no
C(17) H(19) 0.950 no
C(17) H(20) 0.950 no
C(17) H(21) 0.950 no
C(18) H(22) 0.950 no
C(18) H(23) 0.950 no
C(18) H(24) 0.950 no
C(19) H(25) 0.950 no
C(19) H(26) 0.950 no
C(19) H(27) 0.950 no
C(20) H(28) 0.950 no
C(20) H(29) 0.950 no
C(20) H(30) 0.950 no
C(21) H(31) 0.950 no
C(22) H(32) 0.950 no
C(22) H(33) 0.950 no
C(22) H(34) 0.950 no
C(23) H(35) 0.950 no
C(23) H(36) 0.950 no
C(23) H(37) 0.950 no
C(24) H(38) 0.950 no
C(25) H(39) 0.950 no
C(25) H(40) 0.950 no
C(25) H(41) 0.950 no
C(26) H(42) 0.950 no
C(26) H(43) 0.950 no
C(26) H(44) 0.950 no
C(27) H(45) 0.950 no
C(27) H(46) 0.950 no

loop_
_geom_torsion_atom_site_label_1
_geom_torsion_atom_site_label_2
_geom_torsion_atom_site_label_3
_geom_torsion_atom_site_label_4
_geom_torsion
Br(1) Ru(1) Ru(2) Br(2) 0.19(3)
Br(1) Ru(1) Ru(2) S(1) -84.01(5)
Br(1) Ru(1) Ru(2) S(2) 84.96(6)
Br(1) Ru(1) Ru(2) C(11) -115.5(5)
Br(1) Ru(1) Ru(2) C(12) -141.3(2)
Br(1) Ru(1) Ru(2) C(13) -179.2(2)
Br(1) Ru(1) Ru(2) C(14) 142.1(2)
Br(1) Ru(1) Ru(2) C(15) 115.8(5)
Ru(2) Ru(1) S(1) C(21) -113.2(2)
S(1) Ru(1) Ru(2) Br(2) 84.19(5)
S(1) Ru(1) Ru(2) S(2) 168.96(7)
S(1) Ru(1) Ru(2) C(11) -31.5(5)
S(1) Ru(1) Ru(2) C(12) -57.3(2)
S(1) Ru(1) Ru(2) C(13) -95.2(2)
S(1) Ru(1) Ru(2) C(14) -133.9(2)
S(1) Ru(1) Ru(2) C(15) -160.2(5)
Ru(2) Ru(1) S(2) C(24) 113.1(3)
S(2) Ru(1) Ru(2) Br(2) -84.77(6)
S(2) Ru(1) Ru(2) S(1) -168.96(7)
S(2) Ru(1) Ru(2) C(11) 159.5(5)
S(2) Ru(1) Ru(2) C(12) 133.8(2)
S(2) Ru(1) Ru(2) C(13) 95.9(2)
S(2) Ru(1) Ru(2) C(14) 57.2(2)
S(2) Ru(1) Ru(2) C(15) 30.9(5)
Ru(2) Ru(1) C(1) C(2) -147.9(3)
Ru(2) Ru(1) C(1) C(5) 94.3(4)
Ru(2) Ru(1) C(1) C(6) -30.9(7)
C(1) Ru(1) Ru(2) Br(2) 159.4(2)
C(1) Ru(1) Ru(2) S(1) 75.2(2)
C(1) Ru(1) Ru(2) S(2) -115.8(2)
C(1) Ru(1) Ru(2) C(11) 43.7(6)
C(1) Ru(1) Ru(2) C(12) 18.0(3)
C(1) Ru(1) Ru(2) C(13) -20.0(3)
C(1) Ru(1) Ru(2) C(14) -58.6(3)
C(1) Ru(1) Ru(2) C(15) -84.9(6)
Ru(2) Ru(1) C(2) C(1) 49.7(5)
Ru(2) Ru(1) C(2) C(3) 166.8(3)
Ru(2) Ru(1) C(2) C(7) -72.1(7)
C(2) Ru(1) Ru(2) Br(2) 129.7(2)
C(2) Ru(1) Ru(2) S(1) 45.5(2)
C(2) Ru(1) Ru(2) S(2) -145.5(2)
C(2) Ru(1) Ru(2) C(11) 14.0(6)
C(2) Ru(1) Ru(2) C(12) -11.8(3)
C(2) Ru(1) Ru(2) C(13) -49.7(3)
C(2) Ru(1) Ru(2) C(14) -88.4(3)
C(2) Ru(1) Ru(2) C(15) -114.7(6)
Ru(2) Ru(1) C(3) C(2) -71.4(14)
Ru(2) Ru(1) C(3) C(4) 46.5(15)
Ru(2) Ru(1) C(3) C(8) 166.9(9)
C(3) Ru(1) Ru(2) Br(2) -169.2(13)
C(3) Ru(1) Ru(2) S(1) 106.6(13)
C(3) Ru(1) Ru(2) S(2) -84.4(13)
C(3) Ru(1) Ru(2) C(11) 75.1(14)
C(3) Ru(1) Ru(2) C(12) 49.4(13)
C(3) Ru(1) Ru(2) C(13) 11.5(13)
C(3) Ru(1) Ru(2) C(14) -27.2(13)
C(3) Ru(1) Ru(2) C(15) -53.5(14)
Ru(2) Ru(1) C(4) C(3) -170.5(3)
Ru(2) Ru(1) C(4) C(5) -52.3(4)
Ru(2) Ru(1) C(4) C(9) 68.6(7)
C(4) Ru(1) Ru(2) Br(2) -129.9(2)
C(4) Ru(1) Ru(2) S(1) 145.9(2)
C(4) Ru(1) Ru(2) S(2) -45.2(2)
C(4) Ru(1) Ru(2) C(11) 114.3(6)
C(4) Ru(1) Ru(2) C(12) 88.6(3)
C(4) Ru(1) Ru(2) C(13) 50.7(3)
C(4) Ru(1) Ru(2) C(14) 12.0(3)
C(4) Ru(1) Ru(2) C(15) -14.3(6)
Ru(2) Ru(1) C(5) C(1) -99.1(4)
Ru(2) Ru(1) C(5) C(4) 144.8(3)
Ru(2) Ru(1) C(5) C(10) 26.3(7)
C(5) Ru(1) Ru(2) Br(2) -160.53(18)
C(5) Ru(1) Ru(2) S(1) 115.28(19)
C(5) Ru(1) Ru(2) S(2) -75.76(19)
C(5) Ru(1) Ru(2) C(11) 83.7(6)
C(5) Ru(1) Ru(2) C(12) 58.0(3)
C(5) Ru(1) Ru(2) C(13) 20.1(2)
C(5) Ru(1) Ru(2) C(14) -18.6(3)
C(5) Ru(1) Ru(2) C(15) -44.9(6)
Br(1) Ru(1) S(1) Ru(2) 103.03(4)
Br(1) Ru(1) S(1) C(21) -10.2(2)
Br(1) Ru(1) S(2) Ru(2) -102.47(4)
Br(1) Ru(1) S(2) C(24) 10.6(3)
Br(1) Ru(1) C(1) C(2) -2.5(6)
Br(1) Ru(1) C(1) C(5) -120.3(4)
Br(1) Ru(1) C(1) C(6) 114.4(6)
Br(1) Ru(1) C(2) C(1) 178.4(3)
Br(1) Ru(1) C(2) C(3) -64.5(4)
Br(1) Ru(1) C(2) C(7) 56.6(7)
Br(1) Ru(1) C(3) C(2) 119.1(3)
Br(1) Ru(1) C(3) C(4) -123.1(3)
Br(1) Ru(1) C(3) C(8) -2.7(7)
Br(1) Ru(1) C(4) C(3) 60.9(4)
Br(1) Ru(1) C(4) C(5) 179.2(3)
Br(1) Ru(1) C(4) C(9) -60.0(7)
Br(1) Ru(1) C(5) C(1) 114.8(4)
Br(1) Ru(1) C(5) C(4) -1.4(5)
Br(1) Ru(1) C(5) C(10) -119.9(6)
S(1) Ru(1) S(2) Ru(2) -9.01(6)
S(1) Ru(1) S(2) C(24) 104.1(3)
S(2) Ru(1) S(1) Ru(2) 9.02(6)
S(2) Ru(1) S(1) C(21) -104.2(2)
S(1) Ru(1) C(1) C(2) -97.8(4)
S(1) Ru(1) C(1) C(5) 144.4(4)
S(1) Ru(1) C(1) C(6) 19.1(6)
C(1) Ru(1) S(1) Ru(2) -114.4(2)
C(1) Ru(1) S(1) C(21) 132.4(3)
S(1) Ru(1) C(2) C(1) 84.3(4)
S(1) Ru(1) C(2) C(3) -158.6(3)
S(1) Ru(1) C(2) C(7) -37.5(7)
C(2) Ru(1) S(1) Ru(2) -151.93(18)
C(2) Ru(1) S(1) C(21) 94.8(3)
S(1) Ru(1) C(3) C(2) 28.2(4)
S(1) Ru(1) C(3) C(4) 146.0(3)
S(1) Ru(1) C(3) C(8) -93.6(7)
C(3) Ru(1) S(1) Ru(2) -168.7(2)
C(3) Ru(1) S(1) C(21) 78.1(3)
S(1) Ru(1) C(4) C(3) -74.2(6)
S(1) Ru(1) C(4) C(5) 44.1(6)
S(1) Ru(1) C(4) C(9) 164.9(4)
C(4) Ru(1) S(1) Ru(2) -119.5(4)
C(4) Ru(1) S(1) C(21) 127.3(5)
S(1) Ru(1) C(5) C(1) -42.6(4)
S(1) Ru(1) C(5) C(4) -158.8(3)
S(1) Ru(1) C(5) C(10) 82.7(6)
C(5) Ru(1) S(1) Ru(2) -89.8(2)
C(5) Ru(1) S(1) C(21) 156.9(3)
S(2) Ru(1) C(1) C(2) 154.7(3)
S(2) Ru(1) C(1) C(5) 36.9(5)
S(2) Ru(1) C(1) C(6) -88.4(6)
C(1) Ru(1) S(2) Ru(2) 91.2(2)
C(1) Ru(1) S(2) C(24) -155.7(4)
S(2) Ru(1) C(2) C(1) -52.1(6)
S(2) Ru(1) C(2) C(3) 65.0(6)
S(2) Ru(1) C(2) C(7) -173.9(5)
C(2) Ru(1) S(2) Ru(2) 125.9(4)
C(2) Ru(1) S(2) C(24) -121.0(5)
S(2) Ru(1) C(3) C(2) -149.0(3)
S(2) Ru(1) C(3) C(4) -31.2(4)
S(2) Ru(1) C(3) C(8) 89.2(8)
C(3) Ru(1) S(2) Ru(2) 168.8(2)
C(3) Ru(1) S(2) C(24) -78.1(4)
S(2) Ru(1) C(4) C(3) 155.2(3)
S(2) Ru(1) C(4) C(5) -86.6(3)
S(2) Ru(1) C(4) C(9) 34.3(7)
C(4) Ru(1) S(2) Ru(2) 150.48(19)
C(4) Ru(1) S(2) C(24) -96.5(4)
S(2) Ru(1) C(5) C(1) -149.4(4)
S(2) Ru(1) C(5) C(4) 94.5(3)
S(2) Ru(1) C(5) C(10) -24.0(6)
C(5) Ru(1) S(2) Ru(2) 112.8(2)
C(5) Ru(1) S(2) C(24) -134.1(4)
C(1) Ru(1) C(2) C(3) 117.1(6)
C(1) Ru(1) C(2) C(7) -121.8(9)
C(2) Ru(1) C(1) C(5) -117.8(6)
C(2) Ru(1) C(1) C(6) 116.9(8)
C(1) Ru(1) C(3) C(2) -37.8(4)
C(1) Ru(1) C(3) C(4) 80.0(4)
C(1) Ru(1) C(3) C(8) -159.6(9)
C(3) Ru(1) C(1) C(2) 37.5(4)
C(3) Ru(1) C(1) C(5) -80.3(4)
C(3) Ru(1) C(1) C(6) 154.4(7)
C(1) Ru(1) C(4) C(3) -79.9(4)
C(1) Ru(1) C(4) C(5) 38.3(4)
C(1) Ru(1) C(4) C(9) 159.1(8)
C(4) Ru(1) C(1) C(2) 79.6(4)
C(4) Ru(1) C(1) C(5) -38.2(4)
C(4) Ru(1) C(1) C(6) -163.5(7)
C(1) Ru(1) C(5) C(4) -116.1(6)
C(1) Ru(1) C(5) C(10) 125.4(8)
C(5) Ru(1) C(1) C(2) 117.8(6)
C(5) Ru(1) C(1) C(6) -125.3(8)
C(2) Ru(1) C(3) C(4) 117.8(5)
C(2) Ru(1) C(3) C(8) -121.7(9)
C(3) Ru(1) C(2) C(1) -117.1(6)
C(3) Ru(1) C(2) C(7) 121.0(8)
C(2) Ru(1) C(4) C(3) -37.2(4)
C(2) Ru(1) C(4) C(5) 81.0(4)
C(2) Ru(1) C(4) C(9) -158.2(8)
C(4) Ru(1) C(2) C(1) -80.0(4)
C(4) Ru(1) C(2) C(3) 37.1(4)
C(4) Ru(1) C(2) C(7) 158.2(8)
C(2) Ru(1) C(5) C(1) 37.3(4)
C(2) Ru(1) C(5) C(4) -78.8(4)
C(2) Ru(1) C(5) C(10) 162.7(7)
C(5) Ru(1) C(2) C(1) -37.4(4)
C(5) Ru(1) C(2) C(3) 79.7(4)
C(5) Ru(1) C(2) C(7) -159.3(8)
C(3) Ru(1) C(4) C(5) 118.3(5)
C(3) Ru(1) C(4) C(9) -120.9(8)
C(4) Ru(1) C(3) C(2) -117.8(5)
C(4) Ru(1) C(3) C(8) 120.4(9)
C(3) Ru(1) C(5) C(1) 79.4(4)
C(3) Ru(1) C(5) C(4) -36.8(4)
C(3) Ru(1) C(5) C(10) -155.3(7)
C(5) Ru(1) C(3) C(2) -80.6(4)
C(5) Ru(1) C(3) C(4) 37.2(3)
C(5) Ru(1) C(3) C(8) 157.7(8)
C(4) Ru(1) C(5) C(1) 116.1(6)
C(4) Ru(1) C(5) C(10) -118.5(8)
C(5) Ru(1) C(4) C(3) -118.3(5)
C(5) Ru(1) C(4) C(9) 120.8(8)
Ru(1) Ru(2) S(1) C(21) 114.3(2)
Ru(1) Ru(2) S(2) C(24) -113.6(3)
Ru(1) Ru(2) C(11) C(12) -35.4(8)
Ru(1) Ru(2) C(11) C(15) -151.8(5)
Ru(1) Ru(2) C(11) C(16) 85.0(8)
Ru(1) Ru(2) C(12) C(11) 166.0(3)
Ru(1) Ru(2) C(12) C(13) -78.7(5)
Ru(1) Ru(2) C(12) C(17) 45.5(8)
Ru(1) Ru(2) C(13) C(12) 119.3(4)
Ru(1) Ru(2) C(13) C(14) -119.7(4)
Ru(1) Ru(2) C(13) C(18) -0.8(10)
Ru(1) Ru(2) C(14) C(13) 78.8(5)
Ru(1) Ru(2) C(14) C(15) -164.2(4)
Ru(1) Ru(2) C(14) C(19) -45.4(8)
Ru(1) Ru(2) C(15) C(11) 153.7(4)
Ru(1) Ru(2) C(15) C(14) 37.4(8)
Ru(1) Ru(2) C(15) C(20) -85.8(9)
Br(2) Ru(2) S(1) Ru(1) -101.91(4)
Br(2) Ru(2) S(1) C(21) 12.4(2)
Br(2) Ru(2) S(2) Ru(1) 101.56(4)
Br(2) Ru(2) S(2) C(24) -12.1(3)
Br(2) Ru(2) C(11) C(12) -153.0(4)
Br(2) Ru(2) C(11) C(15) 90.6(4)
Br(2) Ru(2) C(11) C(16) -32.7(7)
Br(2) Ru(2) C(12) C(11) 32.5(5)
Br(2) Ru(2) C(12) C(13) 147.8(4)
Br(2) Ru(2) C(12) C(17) -88.0(7)
Br(2) Ru(2) C(13) C(12) -59.5(6)
Br(2) Ru(2) C(13) C(14) 61.5(6)
Br(2) Ru(2) C(13) C(18) -179.7(4)
Br(2) Ru(2) C(14) C(13) -147.1(4)
Br(2) Ru(2) C(14) C(15) -30.1(5)
Br(2) Ru(2) C(14) C(19) 88.7(8)
Br(2) Ru(2) C(15) C(11) -88.7(4)
Br(2) Ru(2) C(15) C(14) 155.0(4)
Br(2) Ru(2) C(15) C(20) 31.8(8)
S(1) Ru(2) S(2) Ru(1) 8.92(6)
S(1) Ru(2) S(2) C(24) -104.7(3)
S(2) Ru(2) S(1) Ru(1) -8.93(6)
S(2) Ru(2) S(1) C(21) 105.3(2)
S(1) Ru(2) C(11) C(12) -61.4(4)
S(1) Ru(2) C(11) C(15) -177.8(3)
S(1) Ru(2) C(11) C(16) 58.9(7)
C(11) Ru(2) S(1) Ru(1) 168.8(2)
C(11) Ru(2) S(1) C(21) -76.9(3)
S(1) Ru(2) C(12) C(11) 124.4(4)
S(1) Ru(2) C(12) C(13) -120.2(4)
S(1) Ru(2) C(12) C(17) 4.0(7)
C(12) Ru(2) S(1) Ru(1) 135.7(2)
C(12) Ru(2) S(1) C(21) -110.1(3)
S(1) Ru(2) C(13) C(12) 64.4(5)
S(1) Ru(2) C(13) C(14) -174.7(4)
S(1) Ru(2) C(13) C(18) -55.8(10)
C(13) Ru(2) S(1) Ru(1) 103.8(2)
C(13) Ru(2) S(1) C(21) -141.9(3)
S(1) Ru(2) C(14) C(13) 8.5(7)
S(1) Ru(2) C(14) C(15) 125.4(5)
S(1) Ru(2) C(14) C(19) -115.8(7)
C(14) Ru(2) S(1) Ru(1) 98.6(3)
C(14) Ru(2) S(1) C(21) -147.2(4)
S(1) Ru(2) C(15) C(11) 3.9(6)
S(1) Ru(2) C(15) C(14) -112.5(5)
S(1) Ru(2) C(15) C(20) 124.4(8)
C(15) Ru(2) S(1) Ru(1) 166.3(3)
C(15) Ru(2) S(1) C(21) -79.4(4)
S(2) Ru(2) C(11) C(12) 114.6(4)
S(2) Ru(2) C(11) C(15) -1.8(6)
S(2) Ru(2) C(11) C(16) -125.0(6)
C(11) Ru(2) S(2) Ru(1) -167.2(3)
C(11) Ru(2) S(2) C(24) 79.1(4)
S(2) Ru(2) C(12) C(11) -124.0(4)
S(2) Ru(2) C(12) C(13) -8.7(7)
S(2) Ru(2) C(12) C(17) 115.5(7)
C(12) Ru(2) S(2) Ru(1) -98.1(3)
C(12) Ru(2) S(2) C(24) 148.3(5)
S(2) Ru(2) C(13) C(12) 174.5(4)
S(2) Ru(2) C(13) C(14) -64.6(4)
S(2) Ru(2) C(13) C(18) 54.3(10)
C(13) Ru(2) S(2) Ru(1) -103.4(2)
C(13) Ru(2) S(2) C(24) 142.9(4)
S(2) Ru(2) C(14) C(13) 120.3(4)
S(2) Ru(2) C(14) C(15) -122.7(5)
S(2) Ru(2) C(14) C(19) -3.9(8)
C(14) Ru(2) S(2) Ru(1) -136.0(2)
C(14) Ru(2) S(2) C(24) 110.4(4)
S(2) Ru(2) C(15) C(11) 179.0(3)
S(2) Ru(2) C(15) C(14) 62.6(5)
S(2) Ru(2) C(15) C(20) -60.5(9)
C(15) Ru(2) S(2) Ru(1) -168.4(2)
C(15) Ru(2) S(2) C(24) 78.0(4)
C(11) Ru(2) C(12) C(13) 115.3(7)
C(11) Ru(2) C(12) C(17) -120.4(9)
C(12) Ru(2) C(11) C(15) -116.4(6)
C(12) Ru(2) C(11) C(16) 120.4(9)
C(11) Ru(2) C(13) C(12) -39.9(5)
C(11) Ru(2) C(13) C(14) 81.1(5)
C(11) Ru(2) C(13) C(18) -160.0(11)
C(13) Ru(2) C(11) C(12) 37.0(4)
C(13) Ru(2) C(11) C(15) -79.4(4)
C(13) Ru(2) C(11) C(16) 157.4(8)
C(11) Ru(2) C(14) C(13) -78.6(5)
C(11) Ru(2) C(14) C(15) 38.4(5)
C(11) Ru(2) C(14) C(19) 157.2(9)
C(14) Ru(2) C(11) C(12) 78.7(4)
C(14) Ru(2) C(11) C(15) -37.7(4)
C(14) Ru(2) C(11) C(16) -161.0(8)
C(11) Ru(2) C(15) C(14) -116.3(6)
C(11) Ru(2) C(15) C(20) 120.5(10)
C(15) Ru(2) C(11) C(12) 116.4(6)
C(15) Ru(2) C(11) C(16) -123.2(9)
C(12) Ru(2) C(13) C(14) 120.9(7)
C(12) Ru(2) C(13) C(18) -120.2(11)
C(13) Ru(2) C(12) C(11) -115.3(7)
C(13) Ru(2) C(12) C(17) 124.2(10)
C(12) Ru(2) C(14) C(13) -34.7(4)
C(12) Ru(2) C(14) C(15) 82.2(5)
C(12) Ru(2) C(14) C(19) -159.0(9)
C(14) Ru(2) C(12) C(11) -79.9(5)
C(14) Ru(2) C(12) C(13) 35.4(4)
C(14) Ru(2) C(12) C(17) 159.6(8)
C(12) Ru(2) C(15) C(11) 38.6(4)
C(12) Ru(2) C(15) C(14) -77.7(5)
C(12) Ru(2) C(15) C(20) 159.1(10)
C(15) Ru(2) C(12) C(11) -37.9(4)
C(15) Ru(2) C(12) C(13) 77.4(5)
C(15) Ru(2) C(12) C(17) -158.4(8)
C(13) Ru(2) C(14) C(15) 117.0(7)
C(13) Ru(2) C(14) C(19) -124.2(10)
C(14) Ru(2) C(13) C(12) -120.9(7)
C(14) Ru(2) C(13) C(18) 118.9(11)
C(13) Ru(2) C(15) C(11) 79.2(4)
C(13) Ru(2) C(15) C(14) -37.1(4)
C(13) Ru(2) C(15) C(20) -160.3(10)
C(15) Ru(2) C(13) C(12) -83.2(5)
C(15) Ru(2) C(13) C(14) 37.8(5)
C(15) Ru(2) C(13) C(18) 156.6(11)
C(14) Ru(2) C(15) C(11) 116.3(6)
C(14) Ru(2) C(15) C(20) -123.2(11)
C(15) Ru(2) C(14) C(13) -117.0(7)
C(15) Ru(2) C(14) C(19) 118.8(10)
Ru(1) S(1) C(21) C(22) -73.1(5)
Ru(1) S(1) C(21) C(23) 163.0(4)
Ru(2) S(1) C(21) C(22) -160.4(4)
Ru(2) S(1) C(21) C(23) 75.7(5)
Ru(1) S(2) C(24) C(25) 72.9(6)
Ru(1) S(2) C(24) C(26) -161.2(5)
Ru(2) S(2) C(24) C(25) 159.7(5)
Ru(2) S(2) C(24) C(26) -74.4(6)
Ru(1) C(1) C(2) C(3) -64.0(4)
Ru(1) C(1) C(2) C(7) 126.3(7)
Ru(1) C(1) C(5) C(4) 63.5(4)
Ru(1) C(1) C(5) C(10) -126.2(7)
C(2) C(1) C(5) Ru(1) -62.6(4)
C(2) C(1) C(5) C(4) 0.9(7)
C(2) C(1) C(5) C(10) 171.2(7)
C(5) C(1) C(2) Ru(1) 62.0(4)
C(5) C(1) C(2) C(3) -2.0(7)
C(5) C(1) C(2) C(7) -171.7(7)
C(6) C(1) C(2) Ru(1) -124.9(6)
C(6) C(1) C(2) C(3) 171.1(6)
C(6) C(1) C(2) C(7) 1.4(11)
C(6) C(1) C(5) Ru(1) 124.9(7)
C(6) C(1) C(5) C(4) -171.6(7)
C(6) C(1) C(5) C(10) -1.3(12)
Ru(1) C(2) C(3) C(4) -59.6(4)
Ru(1) C(2) C(3) C(8) 123.9(7)
C(1) C(2) C(3) Ru(1) 62.0(4)
C(1) C(2) C(3) C(4) 2.3(7)
C(1) C(2) C(3) C(8) -174.2(7)
C(7) C(2) C(3) Ru(1) -128.0(6)
C(7) C(2) C(3) C(4) 172.4(6)
C(7) C(2) C(3) C(8) -4.1(11)
Ru(1) C(3) C(4) C(5) -61.4(5)
Ru(1) C(3) C(4) C(9) 127.5(7)
C(2) C(3) C(4) Ru(1) 59.5(4)
C(2) C(3) C(4) C(5) -1.8(7)
C(2) C(3) C(4) C(9) -172.9(6)
C(8) C(3) C(4) Ru(1) -123.9(7)
C(8) C(3) C(4) C(5) 174.7(7)
C(8) C(3) C(4) C(9) 3.6(11)
Ru(1) C(4) C(5) C(1) -62.8(4)
Ru(1) C(4) C(5) C(10) 126.1(6)
C(3) C(4) C(5) Ru(1) 63.4(5)
C(3) C(4) C(5) C(1) 0.6(7)
C(3) C(4) C(5) C(10) -170.5(6)
C(9) C(4) C(5) Ru(1) -125.7(7)
C(9) C(4) C(5) C(1) 171.5(6)
C(9) C(4) C(5) C(10) 0.5(9)
Ru(2) C(11) C(12) C(13) -64.5(5)
Ru(2) C(11) C(12) C(17) 123.0(8)
Ru(2) C(11) C(15) C(14) 67.0(6)
Ru(2) C(11) C(15) C(20) -125.9(8)
C(12) C(11) C(15) Ru(2) -63.6(5)
C(12) C(11) C(15) C(14) 3.4(9)
C(12) C(11) C(15) C(20) 170.5(8)
C(15) C(11) C(12) Ru(2) 61.7(6)
C(15) C(11) C(12) C(13) -2.8(9)
C(15) C(11) C(12) C(17) -175.3(8)
C(16) C(11) C(12) Ru(2) -122.5(8)
C(16) C(11) C(12) C(13) 173.0(7)
C(16) C(11) C(12) C(17) 0.5(11)
C(16) C(11) C(15) Ru(2) 120.8(8)
C(16) C(11) C(15) C(14) -172.2(8)
C(16) C(11) C(15) C(20) -5.1(14)
Ru(2) C(12) C(13) C(14) -60.0(5)
Ru(2) C(12) C(13) C(18) 137.4(8)
C(11) C(12) C(13) Ru(2) 61.2(5)
C(11) C(12) C(13) C(14) 1.2(9)
C(11) C(12) C(13) C(18) -161.4(8)
C(17) C(12) C(13) Ru(2) -126.3(8)
C(17) C(12) C(13) C(14) 173.7(8)
C(17) C(12) C(13) C(18) 11.1(13)
Ru(2) C(13) C(14) C(15) -59.0(5)
Ru(2) C(13) C(14) C(19) 127.0(9)
C(12) C(13) C(14) Ru(2) 59.8(5)
C(12) C(13) C(14) C(15) 0.8(9)
C(12) C(13) C(14) C(19) -173.2(8)
C(18) C(13) C(14) Ru(2) -137.4(8)
C(18) C(13) C(14) C(15) 163.6(8)
C(18) C(13) C(14) C(19) -10.4(14)
Ru(2) C(14) C(15) C(11) -65.0(6)
Ru(2) C(14) C(15) C(20) 127.9(9)
C(13) C(14) C(15) Ru(2) 62.3(5)
C(13) C(14) C(15) C(11) -2.6(9)
C(13) C(14) C(15) C(20) -169.7(8)
C(19) C(14) C(15) Ru(2) -123.5(9)
C(19) C(14) C(15) C(11) 171.5(8)
C(19) C(14) C(15) C(20) 4.4(14)
